data_7032582
loop_
_publ_author_name
'Hawes, Chris S.'
'Kruger, Paul E.'

_publ_section_title
;
 Discrete and polymeric Cu(ii) complexes featuring substituted indazole
 ligands: their synthesis and structural chemistry.
;
_journal_issue 43
_journal_name_full 'Dalton transactions (Cambridge, England : 2003)'
_journal_page_first 16450
_journal_page_last 16458
_journal_paper_doi 10.1039/c4dt02428a
_journal_volume 43
_journal_year 2014
_chemical_formula_moiety '2(C24 H18 Cu N7 O3), 2(N O3), 3(H2 O)'
_chemical_formula_sum 'C48 H42 Cu2 N16 O15'
_chemical_formula_weight 1210.06
_chemical_name_systematic
;
 ? 
;
_space_group_crystal_system monoclinic
_space_group_IT_number 14
_space_group_name_Hall '-P 2yn'
_space_group_name_H-M_alt 'P 1 21/n 1'
_symmetry_space_group_name_Hall '-P 2yn'
_symmetry_space_group_name_H-M 'P 1 21/n 1'
_atom_sites_solution_hydrogens geom
_atom_sites_solution_primary direct
_atom_sites_solution_secondary difmap
_audit_creation_date 2014-04-25
_audit_creation_method
;
Olex2 1.2
(compiled 2014.03.20 svn.r2914 for OlexSys, GUI svn.r4816)
;
_cell_angle_alpha 90.00
_cell_angle_beta 99.328(3)
_cell_angle_gamma 90.00
_cell_formula_units_Z 2
_cell_length_a 7.2872(2)
_cell_length_b 15.9102(5)
_cell_length_c 21.2623(6)
_cell_measurement_reflns_used 2585
_cell_measurement_temperature 120.01(10)
_cell_measurement_theta_max 73.4065
_cell_measurement_theta_min 2.7750
_cell_volume 2432.57(12)
_computing_cell_refinement
;
CrysAlisPro, Agilent Technologies,
Version 1.171.35.19 (release 27-10-2011 CrysAlis171 .NET)
(compiled Oct 27 2011,15:02:11)
;
_computing_data_collection
;
CrysAlisPro, Agilent Technologies,
Version 1.171.35.19 (release 27-10-2011 CrysAlis171 .NET)
(compiled Oct 27 2011,15:02:11)
;
_computing_data_reduction
;
CrysAlisPro, Agilent Technologies,
Version 1.171.35.19 (release 27-10-2011 CrysAlis171 .NET)
(compiled Oct 27 2011,15:02:11)
;
_computing_molecular_graphics 'Olex2 (Dolomanov et al., 2009)'
_computing_publication_material 'Olex2 (Dolomanov et al., 2009)'
_computing_structure_refinement 'XLMP (Sheldrick, 2008)'
_computing_structure_solution 'XS (Sheldrick, 2008)'
_diffrn_ambient_temperature 120.01(10)
_diffrn_detector_area_resol_mean 10.6501
_diffrn_measured_fraction_theta_full 0.970
_diffrn_measured_fraction_theta_max 0.970
_diffrn_measurement_details
;
  1 omega  -49.00   34.00   1.0000   15.0000
omega____ theta____ kappa____ phi______ frames
    -      -39.9012   37.0000   60.0000 83

  2 omega  -70.00    4.00   1.0000   15.0000
omega____ theta____ kappa____ phi______ frames
    -      -39.9012   77.0000 -150.0000 74

  3 omega  -69.00   33.00   1.0000   15.0000
omega____ theta____ kappa____ phi______ frames
    -      -39.9012   57.0000  150.0000 102

  4 omega   51.00   77.00   1.0000   82.0000
omega____ theta____ kappa____ phi______ frames
    -      107.7853  -45.0000  -60.0000 26

  5 omega   33.00   89.00   1.0000   82.0000
omega____ theta____ kappa____ phi______ frames
    -      107.7853  -45.0000 -180.0000 56

  6 omega   34.00   94.00   1.0000   82.0000
omega____ theta____ kappa____ phi______ frames
    -      107.7853  -45.0000    0.0000 60

  7 omega   96.00  178.00   1.0000   82.0000
omega____ theta____ kappa____ phi______ frames
    -      107.7853   30.0000  120.0000 82

  8 omega   30.00   82.00   1.0000   82.0000
omega____ theta____ kappa____ phi______ frames
    -      107.7853  -30.0000  -60.0000 52

  9 omega  143.00  169.00   1.0000   82.0000
omega____ theta____ kappa____ phi______ frames
    -      107.7853  125.0000   30.0000 26

 10 omega   41.00  116.00   1.0000   82.0000
omega____ theta____ kappa____ phi______ frames
    -      107.7853 -125.0000    0.0000 75

 11 omega   44.00   83.00   1.0000   82.0000
omega____ theta____ kappa____ phi______ frames
    -      107.7853  -30.0000 -150.0000 39
;
_diffrn_measurement_device_type 'SuperNova, Dual, Cu at zero, Atlas'
_diffrn_measurement_method '\w scans'
_diffrn_orient_matrix_UB_11 -0.2110275000
_diffrn_orient_matrix_UB_12 -0.0126617000
_diffrn_orient_matrix_UB_13 -0.0036039000
_diffrn_orient_matrix_UB_21 0.0308271000
_diffrn_orient_matrix_UB_22 -0.0264668000
_diffrn_orient_matrix_UB_23 0.0707030000
_diffrn_orient_matrix_UB_31 -0.0200874000
_diffrn_orient_matrix_UB_32 0.0922297000
_diffrn_orient_matrix_UB_33 0.0196295000
_diffrn_radiation_monochromator mirror
_diffrn_radiation_type CuK\a
_diffrn_radiation_wavelength 1.54184
_diffrn_reflns_av_R_equivalents 0.0287
_diffrn_reflns_av_unetI/netI 0.0429
_diffrn_reflns_limit_h_max 7
_diffrn_reflns_limit_h_min -8
_diffrn_reflns_limit_k_max 19
_diffrn_reflns_limit_k_min -8
_diffrn_reflns_limit_l_max 25
_diffrn_reflns_limit_l_min -26
_diffrn_reflns_number 9042
_diffrn_reflns_theta_full 73.57
_diffrn_reflns_theta_max 73.57
_diffrn_reflns_theta_min 3.49
_diffrn_source 'SuperNova (Cu) X-ray Source'
_diffrn_source_current n/a
_diffrn_source_voltage n/a
_exptl_absorpt_coefficient_mu 1.859
_exptl_absorpt_correction_T_max 1.00000
_exptl_absorpt_correction_T_min 0.97178
_exptl_absorpt_correction_type multi-scan
_exptl_absorpt_process_details
;
CrysAlisPro, Agilent Technologies,
Version 1.171.35.19 (release 27-10-2011 CrysAlis171 .NET)
(compiled Oct 27 2011,15:02:11)
Empirical absorption correction using spherical harmonics,
 implemented in SCALE3 ABSPACK scaling algorithm.
;
_exptl_crystal_colour green
_exptl_crystal_density_diffrn 1.652
_exptl_crystal_density_method 'not measured'
_exptl_crystal_description rod
_exptl_crystal_F_000 1240
_exptl_crystal_size_max 0.15
_exptl_crystal_size_mid 0.04
_exptl_crystal_size_min 0.04
_refine_diff_density_max 0.946
_refine_diff_density_min -0.612
_refine_diff_density_rms 0.086
_refine_ls_extinction_method none
_refine_ls_goodness_of_fit_ref 1.039
_refine_ls_hydrogen_treatment constr
_refine_ls_matrix_type full
_refine_ls_number_parameters 424
_refine_ls_number_reflns 4759
_refine_ls_number_restraints 54
_refine_ls_restrained_S_all 1.051
_refine_ls_R_factor_all 0.0744
_refine_ls_R_factor_gt 0.0554
_refine_ls_shift/su_max 0.001
_refine_ls_shift/su_mean 0.000
_refine_ls_structure_factor_coef Fsqd
_refine_ls_weighting_details 'calc w=1/[\s^2^(Fo^2^)+(0.0747P)^2^+3.1349P] where P=(Fo^2^+2Fc^2^)/3'
_refine_ls_weighting_scheme calc
_refine_ls_wR_factor_gt 0.1387
_refine_ls_wR_factor_ref 0.1536
_reflns_number_gt 3688
_reflns_number_total 4759
_reflns_threshold_expression >2sigma(I)
_cod_data_source_file c4dt02428a2.cif
_cod_data_source_block 1
_cod_depositor_comments 'Adding full bibliography for 7032579--7032585.cif.'
_cod_original_cell_volume 2432.58(13)
_cod_database_code 7032582
_chemical_oxdiff_formula C20H20N4O4CU1
_reflns_odcompleteness_completeness 99.93
_reflns_odcompleteness_iscentric 1
_reflns_odcompleteness_theta 66.97
_olex2_refinement_description
;
1. Fixed Uiso
 At 1.2 times of:
  All C(H) groups
 At 1.5 times of:
  All O(H,H) groups
2. Restrained distances
 N37-O39 = N37-O36 = N37-O38
 1.25 with sigma of 0.02
 N41-O43 = N41-O40 = N41-O42
 1.25 with sigma of 0.02
3. Uiso/Uaniso restraints and constraints
Uanis(N41) \\sim Ueq, Uanis(O39) \\sim Ueq, Uanis(O43) \\sim Ueq, Uanis(O36)
\\sim Ueq, Uanis(O40) \\sim Ueq, Uanis(O38) \\sim Ueq, Uanis(O42) \\sim Ueq,
Uanis(N37) \\sim Ueq: with sigma of 0.01 and sigma for terminal atoms of 0.002
4. Others
 Fixed Sof: N41(0.5) O40(0.5) O42(0.5) O43(0.5) N37(0.5) O36(0.5) O38(0.5)
 O39(0.5) O44(0.5) H44A(0.5) H44B(0.5) O45(0.5) H45A(0.5) H45B(0.5) O46(0.5)
 H46A(0.5) H46B(0.5)
5.a Free rotating group:
 O44(H44A,H44B), O45(H45A,H45B), O46(H46A,H46B)
5.b Aromatic/amide H refined with riding coordinates:
 C3(H3), C4(H4), C5(H5), C6(H6), C10(H10), C12(H12), C13(H13), C14(H14),
 C15(H15), C18(H18), C19(H19), C20(H20), C21(H21), C25(H25), C27(H27), C28(H28),
  C29(H29), C30(H30)
;

loop_
_space_group_symop_id
_space_group_symop_operation_xyz
1 'x, y, z'
2 '-x+1/2, y+1/2, -z+1/2'
3 '-x, -y, -z'
4 'x-1/2, -y-1/2, z-1/2'

loop_
_atom_site_label
_atom_site_type_symbol
_atom_site_fract_x
_atom_site_fract_y
_atom_site_fract_z
_atom_site_U_iso_or_equiv
_atom_site_adp_type
_atom_site_occupancy
_atom_site_calc_flag
_atom_site_disorder_assembly
_atom_site_disorder_group
_atom_site_refinement_flags_posn
_atom_site_refinement_flags_adp
C3 C 0.3721(5) 0.8422(2) -0.12158(16) 0.0337(7) Uani 1 d . . . .
H3 H 0.3994 0.7898 -0.1395 0.040 Uiso 1 calc . . R .
C4 C 0.3713(5) 0.9138(3) -0.15800(19) 0.0389(8) Uani 1 d . . . .
H4 H 0.3932 0.9105 -0.2008 0.047 Uiso 1 calc . . R .
C5 C 0.3382(5) 0.9906(3) -0.13172(18) 0.0381(8) Uani 1 d . . . .
H5 H 0.3396 1.0408 -0.1559 0.046 Uiso 1 calc . . R .
C6 C 0.3029(5) 0.9935(2) -0.06939(17) 0.0334(8) Uani 1 d . . . .
H6 H 0.2808 1.0455 -0.0500 0.040 Uiso 1 calc . . R .
C7 C 0.3009(4) 0.9186(2) -0.03622(15) 0.0265(7) Uani 1 d . . . .
C10 C 0.2452(5) 0.8420(2) 0.11312(16) 0.0313(7) Uani 1 d . . . .
H10 H 0.2462 0.7969 0.1424 0.038 Uiso 1 calc . . R .
C11 C 0.1996(5) 0.9274(2) 0.12522(17) 0.0324(7) Uani 1 d . . . .
C12 C 0.1541(5) 0.9681(3) 0.17891(19) 0.0389(8) Uani 1 d . . . .
H12 H 0.1438 0.9378 0.2167 0.047 Uiso 1 calc . . R .
C13 C 0.1248(5) 1.0535(3) 0.17524(19) 0.0402(9) Uani 1 d . . . .
H13 H 0.0992 1.0833 0.2116 0.048 Uiso 1 calc . . R .
C14 C 0.1324(5) 1.0972(2) 0.1181(2) 0.0385(8) Uani 1 d . . . .
H14 H 0.1080 1.1559 0.1166 0.046 Uiso 1 calc . . R .
C15 C 0.1741(5) 1.0579(2) 0.06400(18) 0.0334(7) Uani 1 d . . . .
H15 H 0.1774 1.0881 0.0256 0.040 Uiso 1 calc . . R .
C16 C 0.2112(4) 0.9717(2) 0.06859(17) 0.0287(7) Uani 1 d . . . .
C18 C 0.4987(5) 0.6575(2) 0.11756(16) 0.0312(7) Uani 1 d . . . .
H18 H 0.5446 0.7108 0.1330 0.037 Uiso 1 calc . . R .
C19 C 0.5344(5) 0.5883(2) 0.15635(17) 0.0337(8) Uani 1 d . . . .
H19 H 0.6021 0.5939 0.1983 0.040 Uiso 1 calc . . R .
C20 C 0.4706(5) 0.5108(2) 0.13352(18) 0.0336(8) Uani 1 d . . . .
H20 H 0.4946 0.4624 0.1597 0.040 Uiso 1 calc . . R .
C21 C 0.3715(5) 0.5035(2) 0.07253(17) 0.0320(7) Uani 1 d . . . .
H21 H 0.3277 0.4504 0.0559 0.038 Uiso 1 calc . . R .
C22 C 0.3383(4) 0.5762(2) 0.03633(16) 0.0263(7) Uani 1 d . . . .
C25 C 0.1434(5) 0.6417(2) -0.11597(17) 0.0337(8) Uani 1 d . . . .
H25 H 0.1181 0.6844 -0.1474 0.040 Uiso 1 calc . . R .
C26 C 0.0877(5) 0.5557(2) -0.12494(17) 0.0317(7) Uani 1 d . . . .
C27 C -0.0049(5) 0.5103(3) -0.17707(18) 0.0367(8) Uani 1 d . . . .
H27 H -0.0465 0.5371 -0.2167 0.044 Uiso 1 calc . . R .
C28 C -0.0338(5) 0.4257(3) -0.16918(19) 0.0394(9) Uani 1 d . . . .
H28 H -0.0933 0.3931 -0.2041 0.047 Uiso 1 calc . . R .
C29 C 0.0245(5) 0.3872(2) -0.1095(2) 0.0372(8) Uani 1 d . . . .
H29 H 0.0012 0.3289 -0.1052 0.045 Uiso 1 calc . . R .
C30 C 0.1144(5) 0.4308(2) -0.05710(19) 0.0331(7) Uani 1 d . . . .
H30 H 0.1506 0.4041 -0.0170 0.040 Uiso 1 calc . . R .
C31 C 0.1493(4) 0.5161(2) -0.06604(17) 0.0283(7) Uani 1 d . . . .
Cu1 Cu 0.36036(7) 0.74674(3) -0.00236(2) 0.02838(17) Uani 1 d . . . .
N2 N 0.3356(4) 0.84370(19) -0.06137(13) 0.0288(6) Uani 1 d . . . .
N8 N 0.2641(4) 0.91343(18) 0.02676(13) 0.0272(6) Uani 1 d . . . .
N9 N 0.2858(4) 0.83553(18) 0.05515(13) 0.0278(6) Uani 1 d . . . .
N17 N 0.4004(4) 0.65181(18) 0.05827(13) 0.0278(6) Uani 1 d . . . .
N23 N 0.2401(4) 0.57754(18) -0.02639(13) 0.0259(6) Uani 1 d . . . .
N24 N 0.2342(4) 0.65301(18) -0.05811(14) 0.0282(6) Uani 1 d . . . .
N33 N 0.7485(4) 0.75334(19) -0.00508(18) 0.0392(7) Uani 1 d . . . .
O32 O 0.6290(4) 0.70848(19) -0.03973(16) 0.0490(7) Uani 1 d . . . .
O34 O 0.6904(5) 0.79831(19) 0.03580(16) 0.0544(8) Uani 1 d . . . .
O35 O 0.9117(4) 0.7518(2) -0.0111(2) 0.0605(9) Uani 1 d . . . .
N41 N 0.8518(12) 0.8061(5) 0.2392(4) 0.0336(17) Uani 0.50 d A 2 D U
O40 O 0.7104(17) 0.8507(8) 0.2387(6) 0.098(4) Uani 0.50 d A 2 D U
O42 O 0.8437(17) 0.7387(7) 0.2228(6) 0.100(3) Uani 0.50 d A 2 D U
O43 O 0.9911(14) 0.8266(6) 0.2797(4) 0.083(2) Uani 0.50 d A 2 D U
N37 N 0.7527(15) 0.8120(5) 0.2364(4) 0.043(2) Uani 0.50 d B 1 D U
O36 O 0.5889(9) 0.8358(4) 0.2102(3) 0.0478(14) Uani 0.50 d B 1 D U
O38 O 0.7748(11) 0.7379(4) 0.2473(3) 0.0533(16) Uani 0.50 d B 1 D U
O39 O 0.8584(10) 0.8704(4) 0.2568(3) 0.0554(16) Uani 0.50 d B 1 D U
O44 O 1.2025(10) 0.8174(4) 0.3268(3) 0.0532(15) Uani 0.50 d C 1 . .
H44A H 1.1837 0.7907 0.3598 0.080 Uiso 0.50 d C 1 G .
H44B H 1.1204 0.8037 0.2954 0.080 Uiso 0.50 d C 1 G .
O45 O 0.322(2) 0.7353(10) 0.2588(9) 0.096(4) Uani 0.50 d D 1 . .
H45A H 0.3386 0.7052 0.2923 0.144 Uiso 0.50 d D 1 G .
H45B H 0.2160 0.7585 0.2547 0.144 Uiso 0.50 d D 1 G .
O46 O 0.394(2) 0.7330(9) 0.2440(5) 0.076(4) Uani 0.50 d E 2 . .
H46A H 0.4620 0.6919 0.2588 0.113 Uiso 0.50 d E 2 G .
H46B H 0.4621 0.7735 0.2357 0.113 Uiso 0.50 d E 2 G .

loop_
_atom_site_aniso_label
_atom_site_aniso_U_11
_atom_site_aniso_U_22
_atom_site_aniso_U_33
_atom_site_aniso_U_23
_atom_site_aniso_U_13
_atom_site_aniso_U_12
C3 0.0325(17) 0.041(2) 0.0270(17) -0.0003(15) 0.0023(13) -0.0013(15)
C4 0.0340(18) 0.048(2) 0.0326(18) 0.0064(16) 0.0001(14) -0.0060(16)
C5 0.0300(17) 0.046(2) 0.0357(19) 0.0138(16) -0.0019(14) -0.0055(16)
C6 0.0267(16) 0.0391(19) 0.0334(18) 0.0073(15) 0.0020(13) -0.0023(14)
C7 0.0195(14) 0.0339(17) 0.0255(15) -0.0001(13) 0.0015(11) -0.0011(12)
C10 0.0321(17) 0.0341(18) 0.0274(16) -0.0013(14) 0.0038(13) -0.0030(14)
C11 0.0291(16) 0.0393(19) 0.0284(17) -0.0037(15) 0.0031(13) -0.0048(14)
C12 0.0334(19) 0.048(2) 0.036(2) -0.0068(17) 0.0055(15) -0.0014(16)
C13 0.0302(18) 0.049(2) 0.040(2) -0.0142(17) 0.0037(15) -0.0031(16)
C14 0.0289(18) 0.0339(19) 0.051(2) -0.0102(17) 0.0018(15) -0.0005(14)
C15 0.0298(17) 0.0328(18) 0.0372(19) -0.0029(15) 0.0039(14) -0.0022(14)
C16 0.0198(14) 0.0319(17) 0.0337(17) -0.0054(14) 0.0020(12) -0.0028(12)
C18 0.0287(17) 0.0367(18) 0.0280(16) -0.0014(14) 0.0042(13) -0.0013(14)
C19 0.0298(17) 0.042(2) 0.0289(17) 0.0014(15) 0.0047(13) 0.0015(15)
C20 0.0300(17) 0.0388(19) 0.0337(18) 0.0057(15) 0.0104(14) 0.0037(15)
C21 0.0281(17) 0.0350(18) 0.0346(18) -0.0006(14) 0.0097(14) 0.0017(14)
C22 0.0246(15) 0.0276(16) 0.0283(16) -0.0026(13) 0.0088(12) 0.0016(12)
C25 0.0318(18) 0.0373(19) 0.0301(17) -0.0020(15) -0.0004(14) -0.0023(15)
C26 0.0259(16) 0.0354(18) 0.0338(18) -0.0035(14) 0.0049(13) 0.0019(14)
C27 0.0300(17) 0.048(2) 0.0317(18) -0.0088(16) 0.0046(14) -0.0015(16)
C28 0.0285(17) 0.048(2) 0.042(2) -0.0164(18) 0.0056(15) -0.0046(16)
C29 0.0304(18) 0.0347(19) 0.049(2) -0.0122(16) 0.0135(15) -0.0047(15)
C30 0.0269(16) 0.0330(18) 0.0406(19) -0.0052(15) 0.0096(14) 0.0013(14)
C31 0.0198(14) 0.0318(17) 0.0338(17) -0.0068(14) 0.0064(12) -0.0001(13)
Cu1 0.0341(3) 0.0256(3) 0.0252(3) -0.00097(19) 0.00430(18) -0.0021(2)
N2 0.0304(14) 0.0316(15) 0.0237(13) 0.0012(11) 0.0023(11) -0.0034(12)
N8 0.0268(13) 0.0273(14) 0.0265(14) -0.0013(11) 0.0016(10) -0.0015(11)
N9 0.0304(14) 0.0270(14) 0.0260(14) 0.0020(11) 0.0042(11) -0.0016(11)
N17 0.0260(13) 0.0295(14) 0.0278(14) 0.0001(11) 0.0041(10) -0.0006(11)
N23 0.0257(13) 0.0263(13) 0.0264(14) -0.0015(11) 0.0062(10) 0.0008(11)
N24 0.0278(14) 0.0259(14) 0.0308(14) -0.0003(11) 0.0050(11) -0.0011(11)
N33 0.0330(17) 0.0292(16) 0.056(2) 0.0063(15) 0.0089(14) 0.0000(13)
O32 0.0453(16) 0.0381(15) 0.0616(19) 0.0027(14) 0.0022(14) -0.0054(13)
O34 0.070(2) 0.0401(16) 0.058(2) 0.0065(14) 0.0245(16) 0.0095(15)
O35 0.0297(15) 0.0536(19) 0.101(3) 0.0146(19) 0.0185(16) -0.0010(13)
N41 0.047(4) 0.023(3) 0.032(3) -0.005(2) 0.007(4) -0.009(3)
O40 0.098(4) 0.099(4) 0.096(4) 0.005(2) 0.019(2) 0.002(2)
O42 0.099(4) 0.099(4) 0.102(4) -0.004(2) 0.013(2) 0.003(2)
O43 0.086(3) 0.082(3) 0.082(3) -0.0023(19) 0.0119(19) -0.0025(19)
N37 0.069(6) 0.036(4) 0.022(3) 0.004(3) 0.001(4) -0.026(5)
O36 0.050(2) 0.044(2) 0.047(2) 0.0046(16) 0.0009(16) -0.0061(17)
O38 0.057(2) 0.050(2) 0.050(2) 0.0043(17) 0.0013(17) -0.0022(17)
O39 0.055(2) 0.056(2) 0.055(2) -0.0055(18) 0.0063(17) -0.0075(18)
O44 0.061(4) 0.050(4) 0.050(4) 0.000(3) 0.014(3) -0.001(3)
O45 0.118(11) 0.064(7) 0.119(13) 0.039(8) 0.056(8) 0.006(7)
O46 0.126(12) 0.055(5) 0.054(5) 0.007(4) 0.041(6) 0.028(7)

loop_
_atom_type_symbol
_atom_type_description
_atom_type_scat_dispersion_real
_atom_type_scat_dispersion_imag
_atom_type_scat_source
C C 0.0181 0.0091 'International Tables Vol C Tables 4.2.6.8 and 6.1.1.4'
H H 0.0000 0.0000 'International Tables Vol C Tables 4.2.6.8 and 6.1.1.4'
Cu Cu -1.9646 0.5888 'International Tables Vol C Tables 4.2.6.8 and 6.1.1.4'
N N 0.0311 0.0180 'International Tables Vol C Tables 4.2.6.8 and 6.1.1.4'
O O 0.0492 0.0322 'International Tables Vol C Tables 4.2.6.8 and 6.1.1.4'

loop_
_geom_angle_atom_site_label_1
_geom_angle_atom_site_label_2
_geom_angle_atom_site_label_3
_geom_angle
C4 C3 H3 118.8
N2 C3 H3 118.8
N2 C3 C4 122.3(4)
C3 C4 H4 120.3
C3 C4 C5 119.3(4)
C5 C4 H4 120.3
C4 C5 H5 120.5
C4 C5 C6 119.1(4)
C6 C5 H5 120.5
C5 C6 H6 120.8
C7 C6 C5 118.4(4)
C7 C6 H6 120.8
C6 C7 N8 123.6(3)
N2 C7 C6 122.7(3)
N2 C7 N8 113.7(3)
C11 C10 H10 125.2
N9 C10 H10 125.2
N9 C10 C11 109.6(3)
C12 C11 C10 132.8(4)
C12 C11 C16 121.3(4)
C16 C11 C10 105.9(3)
C11 C12 H12 121.1
C13 C12 C11 117.8(4)
C13 C12 H12 121.1
C12 C13 H13 119.7
C12 C13 C14 120.6(4)
C14 C13 H13 119.7
C13 C14 H14 118.7
C15 C14 C13 122.6(4)
C15 C14 H14 118.7
C14 C15 H15 121.6
C14 C15 C16 116.8(4)
C16 C15 H15 121.6
C15 C16 C11 120.8(3)
N8 C16 C11 106.0(3)
N8 C16 C15 133.1(3)
C19 C18 H18 119.1
N17 C18 H18 119.1
N17 C18 C19 121.9(3)
C18 C19 H19 120.5
C18 C19 C20 119.0(3)
C20 C19 H19 120.5
C19 C20 H20 120.0
C19 C20 C21 120.1(3)
C21 C20 H20 120.0
C20 C21 H21 121.1
C20 C21 C22 117.8(3)
C22 C21 H21 121.1
C21 C22 N23 123.7(3)
N17 C22 C21 122.4(3)
N17 C22 N23 114.0(3)
C26 C25 H25 124.9
N24 C25 H25 124.9
N24 C25 C26 110.2(3)
C27 C26 C25 133.5(4)
C27 C26 C31 121.1(4)
C31 C26 C25 105.4(3)
C26 C27 H27 121.0
C28 C27 C26 118.1(4)
C28 C27 H27 121.0
C27 C28 H28 119.8
C27 C28 C29 120.3(3)
C29 C28 H28 119.8
C28 C29 H29 118.6
C30 C29 C28 122.7(4)
C30 C29 H29 118.6
C29 C30 H30 121.7
C29 C30 C31 116.7(4)
C31 C30 H30 121.7
C30 C31 C26 121.0(3)
N23 C31 C26 106.1(3)
N23 C31 C30 132.9(3)
N2 Cu1 N9 80.27(12)
N2 Cu1 N24 102.49(12)
N2 Cu1 O32 89.01(12)
N9 Cu1 N24 137.19(12)
N9 Cu1 O32 136.51(11)
N17 Cu1 N2 176.65(12)
N17 Cu1 N9 99.62(12)
N17 Cu1 N24 79.90(12)
N17 Cu1 O32 88.80(11)
N24 Cu1 O32 86.23(11)
C3 N2 Cu1 125.2(3)
C7 N2 C3 118.1(3)
C7 N2 Cu1 116.2(2)
C16 N8 C7 133.5(3)
N9 N8 C7 116.3(3)
N9 N8 C16 110.2(3)
C10 N9 Cu1 138.7(2)
C10 N9 N8 108.2(3)
N8 N9 Cu1 113.0(2)
C18 N17 Cu1 124.0(2)
C22 N17 C18 118.9(3)
C22 N17 Cu1 116.9(2)
C31 N23 C22 133.2(3)
N24 N23 C22 116.7(3)
N24 N23 C31 110.1(3)
C25 N24 Cu1 139.5(3)
C25 N24 N23 108.1(3)
N23 N24 Cu1 112.3(2)
O34 N33 O32 116.6(3)
O35 N33 O32 121.3(4)
O35 N33 O34 122.1(4)
N33 O32 Cu1 101.1(2)
O40 N41 O43 115.5(9)
O42 N41 O40 122.4(12)
O42 N41 O43 116.9(10)
N41 O43 H44B 137.0
O38 N37 O36 117.0(8)
O38 N37 O39 127.4(10)
O39 N37 O36 114.3(9)
H46A O45 H46B 65.0
H46A O46 H46B 109.5

loop_
_geom_bond_atom_site_label_1
_geom_bond_atom_site_label_2
_geom_bond_distance
C3 H3 0.9500
C3 C4 1.378(5)
C3 N2 1.349(5)
C4 H4 0.9500
C4 C5 1.380(6)
C5 H5 0.9500
C5 C6 1.391(5)
C6 H6 0.9500
C6 C7 1.386(5)
C7 N2 1.347(5)
C7 N8 1.410(4)
C10 H10 0.9500
C10 C11 1.431(5)
C10 N9 1.317(5)
C11 C12 1.399(5)
C11 C16 1.410(5)
C12 H12 0.9500
C12 C13 1.376(6)
C13 H13 0.9500
C13 C14 1.408(6)
C14 H14 0.9500
C14 C15 1.386(6)
C15 H15 0.9500
C15 C16 1.399(5)
C16 N8 1.382(4)
C18 H18 0.9500
C18 C19 1.374(5)
C18 N17 1.348(4)
C19 H19 0.9500
C19 C20 1.378(5)
C20 H20 0.9500
C20 C21 1.383(5)
C21 H21 0.9500
C21 C22 1.389(5)
C22 N17 1.343(4)
C22 N23 1.408(4)
C25 H25 0.9500
C25 C26 1.432(5)
C25 N24 1.312(4)
C26 C27 1.401(5)
C26 C31 1.409(5)
C27 H27 0.9500
C27 C28 1.377(6)
C28 H28 0.9500
C28 C29 1.410(6)
C29 H29 0.9500
C29 C30 1.384(5)
C30 H30 0.9500
C30 C31 1.400(5)
C31 N23 1.387(4)
Cu1 N2 1.978(3)
Cu1 N9 2.000(3)
Cu1 N17 1.976(3)
Cu1 N24 2.030(3)
Cu1 O32 2.310(3)
N8 N9 1.376(4)
N23 N24 1.374(4)
N33 O32 1.266(5)
N33 O34 1.252(5)
N33 O35 1.217(5)
N41 O40 1.250(12)
N41 O42 1.126(11)
N41 O43 1.263(11)
O43 H44B 1.0146
N37 O36 1.289(12)
N37 O38 1.208(10)
N37 O39 1.240(10)
O44 H44A 0.8512
O44 H44B 0.8498
O45 H45A 0.8502
O45 H45B 0.8497
O45 H46A 1.2300
O45 H46B 1.3473
O46 H45A 1.2439
O46 H45B 1.4115
O46 H46A 0.8497
O46 H46B 0.8497

loop_
_geom_hbond_atom_site_label_D
_geom_hbond_atom_site_label_H
_geom_hbond_atom_site_label_A
_geom_hbond_distance_DH
_geom_hbond_distance_HA
_geom_hbond_distance_DA
_geom_hbond_angle_DHA
_geom_hbond_site_symmetry_A
O44 H44A O32 0.85 2.24 3.001(8) 149.7 4_676
O44 H44B N41 0.85 2.12 2.913(11) 154.9 .
O44 H44B O39 0.85 2.22 2.829(10) 128.4 .
O45 H45B O43 0.85 2.10 2.912(18) 158.7 1_455
O46 H46B O40 0.85 2.18 2.99(2) 158.8 .
O46 H46B N37 0.85 2.20 2.929(17) 143.5 .
O46 H46B O36 0.85 1.51 2.353(15) 169.3 .

loop_
_geom_torsion_atom_site_label_1
_geom_torsion_atom_site_label_2
_geom_torsion_atom_site_label_3
_geom_torsion_atom_site_label_4
_geom_torsion
C3 C4 C5 C6 -1.2(5)
C4 C3 N2 C7 -1.3(5)
C4 C3 N2 Cu1 -172.9(3)
C4 C5 C6 C7 -0.5(5)
C5 C6 C7 N2 1.5(5)
C5 C6 C7 N8 -179.0(3)
C6 C7 N2 C3 -0.5(5)
C6 C7 N2 Cu1 171.8(2)
C6 C7 N8 C16 5.3(5)
C6 C7 N8 N9 -173.7(3)
C7 N8 N9 C10 -179.7(3)
C7 N8 N9 Cu1 -1.3(3)
C10 C11 C12 C13 177.2(4)
C10 C11 C16 C15 179.9(3)
C10 C11 C16 N8 -0.8(4)
C11 C10 N9 Cu1 -179.4(3)
C11 C10 N9 N8 -1.6(4)
C11 C12 C13 C14 2.8(5)
C11 C16 N8 C7 -179.1(3)
C11 C16 N8 N9 -0.1(4)
C12 C11 C16 C15 -1.2(5)
C12 C11 C16 N8 178.1(3)
C12 C13 C14 C15 -1.8(6)
C13 C14 C15 C16 -0.7(5)
C14 C15 C16 C11 2.2(5)
C14 C15 C16 N8 -176.9(3)
C15 C16 N8 C7 0.1(6)
C15 C16 N8 N9 179.1(3)
C16 C11 C12 C13 -1.3(5)
C16 N8 N9 C10 1.1(4)
C16 N8 N9 Cu1 179.5(2)
C18 C19 C20 C21 -0.3(5)
C19 C18 N17 C22 -1.0(5)
C19 C18 N17 Cu1 -175.1(3)
C19 C20 C21 C22 -0.7(5)
C20 C21 C22 N17 0.8(5)
C20 C21 C22 N23 179.8(3)
C21 C22 N17 C18 0.0(5)
C21 C22 N17 Cu1 174.5(2)
C21 C22 N23 C31 3.3(5)
C21 C22 N23 N24 -173.9(3)
C22 N23 N24 C25 177.9(3)
C22 N23 N24 Cu1 -3.3(3)
C25 C26 C27 C28 178.9(4)
C25 C26 C31 C30 178.6(3)
C25 C26 C31 N23 -1.5(4)
C26 C25 N24 Cu1 -179.3(3)
C26 C25 N24 N23 -1.1(4)
C26 C27 C28 C29 1.6(5)
C26 C31 N23 C22 -176.4(3)
C26 C31 N23 N24 0.9(4)
C27 C26 C31 C30 -2.2(5)
C27 C26 C31 N23 177.7(3)
C27 C28 C29 C30 -1.0(6)
C28 C29 C30 C31 -1.2(5)
C29 C30 C31 C26 2.8(5)
C29 C30 C31 N23 -177.1(3)
C30 C31 N23 C22 3.6(6)
C30 C31 N23 N24 -179.2(3)
C31 C26 C27 C28 -0.1(5)
C31 N23 N24 C25 0.1(4)
C31 N23 N24 Cu1 178.9(2)
N2 C3 C4 C5 2.2(6)
N2 C7 N8 C16 -175.2(3)
N2 C7 N8 N9 5.9(4)
N2 Cu1 N9 C10 175.5(4)
N2 Cu1 N9 N8 -2.2(2)
N2 Cu1 N17 C18 41(2)
N2 Cu1 N17 C22 -133(2)
N2 Cu1 N24 C25 -3.5(4)
N2 Cu1 N24 N23 178.3(2)
N2 Cu1 O32 N33 85.1(2)
N8 C7 N2 C3 179.9(3)
N8 C7 N2 Cu1 -7.8(3)
N9 C10 C11 C12 -177.2(4)
N9 C10 C11 C16 1.6(4)
N9 Cu1 N2 C3 177.3(3)
N9 Cu1 N2 C7 5.6(2)
N9 Cu1 N17 C18 -47.1(3)
N9 Cu1 N17 C22 138.6(2)
N9 Cu1 N24 C25 85.6(4)
N9 Cu1 N24 N23 -92.6(2)
N9 Cu1 O32 N33 10.4(3)
N17 C18 C19 C20 1.1(5)
N17 C22 N23 C31 -177.7(3)
N17 C22 N23 N24 5.1(4)
N17 Cu1 N2 C3 89(2)
N17 Cu1 N2 C7 -83(2)
N17 Cu1 N9 C10 -7.9(4)
N17 Cu1 N9 N8 174.4(2)
N17 Cu1 N24 C25 178.9(4)
N17 Cu1 N24 N23 0.7(2)
N17 Cu1 O32 N33 -92.4(2)
N23 C22 N17 C18 -179.0(3)
N23 C22 N17 Cu1 -4.5(4)
N24 C25 C26 C27 -177.5(4)
N24 C25 C26 C31 1.6(4)
N24 Cu1 N2 C3 -46.3(3)
N24 Cu1 N2 C7 142.0(2)
N24 Cu1 N9 C10 77.6(4)
N24 Cu1 N9 N8 -100.1(2)
N24 Cu1 N17 C18 176.4(3)
N24 Cu1 N17 C22 2.1(2)
N24 Cu1 O32 N33 -172.3(2)
O32 Cu1 N2 C3 39.6(3)
O32 Cu1 N2 C7 -132.1(2)
O32 Cu1 N9 C10 -106.4(4)
O32 Cu1 N9 N8 75.9(3)
O32 Cu1 N17 C18 90.0(3)
O32 Cu1 N17 C22 -84.3(2)
O32 Cu1 N24 C25 -91.6(4)
O32 Cu1 N24 N23 90.2(2)
O34 N33 O32 Cu1 1.7(4)
O35 N33 O32 Cu1 -178.9(3)
